data_7705950
loop_
_publ_author_name
'Wu, Jianfeng'
'Yang, Qianqian'
'Wang, Haoyu'
'Ge, Yan'
'Tang, Jinkui'
'Qi, Zhenhui'

_publ_section_title
;
 Single-molecule magnets under dc field with an anion effect:
 self-assembly of pure dysprosium(iii) metallacycles.
;
_journal_issue 1
_journal_name_full 'Dalton transactions (Cambridge, England : 2003)'
_journal_page_first 262
_journal_page_last 269
_journal_paper_doi 10.1039/d0dt02869j
_journal_volume 50
_journal_year 2021
_chemical_formula_moiety 'C21 H27 Dy2 N13 O18, 1.77(C2 H3 N), 1.23(C H4 O)'
_chemical_formula_sum 'C25.77 H37.23 Dy2 N14.77 O19.23'
_chemical_formula_weight 1186.63
_space_group_crystal_system triclinic
_space_group_IT_number 2
_space_group_name_Hall '-P 1'
_space_group_name_H-M_alt 'P -1'
_atom_sites_solution_hydrogens geom
_atom_sites_solution_primary dual
_audit_block_doi 10.5517/ccdc.csd.cc25fv5n
_audit_creation_date 2020-11-09
_audit_creation_method
;
Olex2 1.3
(compiled 2020.07.31 svn.rc2a77460 for OlexSys, GUI svn.r6145)
;
_audit_update_record
;
2020-11-09 deposited with the CCDC.	2020-11-19 downloaded from the CCDC.
;
_cell_angle_alpha 63.1760(10)
_cell_angle_beta 88.7940(10)
_cell_angle_gamma 79.8230(10)
_cell_formula_units_Z 2
_cell_length_a 11.6126(3)
_cell_length_b 13.7845(4)
_cell_length_c 14.7071(4)
_cell_measurement_reflns_used 9870
_cell_measurement_temperature 173
_cell_measurement_theta_max 66.68
_cell_measurement_theta_min 3.38
_cell_volume 2063.23(10)
_computing_cell_refinement 'SAINT V8.40A (Bruker, 2019)'
_computing_data_collection 'Bruker SMART'
_computing_data_reduction 'SAINT V8.40A (Bruker, 2019)'
_computing_molecular_graphics 'Olex2 1.3 (Dolomanov et al., 2009)'
_computing_publication_material 'Olex2 1.3 (Dolomanov et al., 2009)'
_computing_structure_refinement 'SHELXL 2013/4 (Sheldrick, 2015)'
_computing_structure_solution 'SHELXT 2018/2 (Sheldrick, 2018)'
_diffrn_ambient_temperature 173.0
_diffrn_measured_fraction_theta_full 0.972
_diffrn_measured_fraction_theta_max 0.993
_diffrn_measurement_device_type 'CCD area detector'
_diffrn_measurement_method 'phi and omega scans'
_diffrn_radiation_monochromator graphite
_diffrn_radiation_type CuK\a
_diffrn_radiation_wavelength 1.54178
_diffrn_reflns_av_R_equivalents 0.0614
_diffrn_reflns_av_unetI/netI 0.0566
_diffrn_reflns_Laue_measured_fraction_full 0.972
_diffrn_reflns_Laue_measured_fraction_max 0.993
_diffrn_reflns_limit_h_max 13
_diffrn_reflns_limit_h_min -13
_diffrn_reflns_limit_k_max 16
_diffrn_reflns_limit_k_min -16
_diffrn_reflns_limit_l_max 17
_diffrn_reflns_limit_l_min -17
_diffrn_reflns_number 23881
_diffrn_reflns_point_group_measured_fraction_full 0.972
_diffrn_reflns_point_group_measured_fraction_max 0.993
_diffrn_reflns_theta_full 67.679
_diffrn_reflns_theta_max 66.678
_diffrn_reflns_theta_min 3.375
_diffrn_source_current 1.1
_diffrn_source_power 0.055
_diffrn_source_voltage 50.0
_exptl_absorpt_coefficient_mu 19.983
_exptl_absorpt_correction_T_max 0.069
_exptl_absorpt_correction_T_min 0.050
_exptl_absorpt_correction_type multi-scan
_exptl_absorpt_process_details
'SADABS-2014/5 (Bruker,2014/5) was used for absorption correction. Rint was 0.0779 before and 0.0614 after correction. The Ratio of minimum to maximum transmission is 0.7246. The \l/2 correction factor is Not present.'
_exptl_crystal_colour 'clear yellowish yellow'
_exptl_crystal_colour_lustre clear
_exptl_crystal_colour_modifier yellowish
_exptl_crystal_colour_primary yellow
_exptl_crystal_density_diffrn 1.910
_exptl_crystal_description block
_exptl_crystal_F_000 1162
_exptl_crystal_size_max 0.18
_exptl_crystal_size_mid 0.16
_exptl_crystal_size_min 0.15
_refine_diff_density_max 0.858
_refine_diff_density_min -1.643
_refine_diff_density_rms 0.133
_refine_ls_extinction_method none
_refine_ls_goodness_of_fit_ref 1.044
_refine_ls_hydrogen_treatment constr
_refine_ls_matrix_type full
_refine_ls_number_parameters 587
_refine_ls_number_reflns 7259
_refine_ls_number_restraints 19
_refine_ls_restrained_S_all 1.047
_refine_ls_R_factor_all 0.0473
_refine_ls_R_factor_gt 0.0395
_refine_ls_shift/su_max 0.001
_refine_ls_shift/su_mean 0.000
_refine_ls_structure_factor_coef Fsqd
_refine_ls_weighting_details 'w=1/[\s^2^(Fo^2^)+(0.0358P)^2^+9.5908P] where P=(Fo^2^+2Fc^2^)/3'
_refine_ls_weighting_scheme calc
_refine_ls_wR_factor_gt 0.0983
_refine_ls_wR_factor_ref 0.1048
_reflns_Friedel_coverage 0.000
_reflns_number_gt 6342
_reflns_number_total 7259
_reflns_threshold_expression 'I > 2\s(I)'
_cod_data_source_file d0dt02869j2.cif
_cod_data_source_block Dy2
_cod_depositor_comments 'Adding full bibliography for 7705949--7705952.cif.'
_cod_database_code 7705950
_shelxl_version_number 2013-4
_shelx_space_group_comment
;
The symmetry employed for this shelxl refinement is uniquely defined
by the following loop, which should always be used as a source of
symmetry information in preference to the above space-group names.
They are only intended as comments.
;
_shelx_estimated_absorpt_t_max 0.154
_shelx_estimated_absorpt_t_min 0.123
_olex2_refinement_description
;
1. Fixed Uiso
 At 1.2 times of:
  All C(H) groups, All C(H,H) groups
 At 1.5 times of:
  All C(H,H,H) groups, All O(H) groups
2. Restrained distances
 O23A-C27
 1.45 with sigma of 0.02
 Dy1-H2
 2.984202 with sigma of 0.02
 Dy2-H1
 3.022075 with sigma of 0.02
 Dy1-H3
 2.898667 with sigma of 0.02
3. Uiso/Uaniso restraints and constraints
Uanis(N15) \\sim Ueq: with sigma of 0.01 and sigma for terminal atoms of 0.02
Uanis(O23A) \\sim Ueq, Uanis(N15) \\sim Ueq: with sigma of 0.01 and sigma for
terminal atoms of 0.02
4. Rigid body (RIGU) restrains
 C27, O23A
 with sigma for 1-2 distances of 0.001 and sigma for 1-3 distances of 0.001
5. Others
 Sof(C27)=Sof(H27A)=Sof(H27B)=Sof(H27C)=Sof(O23A)=Sof(H23D)=1-FVAR(1)
 Sof(N14)=Sof(C23B)=Sof(H23A)=Sof(H23B)=Sof(H23C)=Sof(C24)=FVAR(1)
6.a Secondary CH2 refined with riding coordinates:
 C1(H1A,H1B), C20(H20A,H20B)
6.b Aromatic/amide H refined with riding coordinates:
 O1(H1), O2(H2), O3(H3), C3(H3A), C4(H4), C5(H5), C8(H8), C13(H13), C16(H16),
 C17(H17), C18(H18)
6.c Tetrahedral OH refined with riding coordinates:
 O19(H19)
6.d Idealised Me refined as rotating group:
 C7(H7A,H7B,H7C), C10(H10A,H10B,H10C), C14(H14A,H14B,H14C), C21(H21A,H21B,
 H21C), C23B(H23A,H23B,H23C), C25(H25A,H25B,H25C), C22(H22A,H22B,H22C),
 C27(H27A,H27B,H27C)
6.e Idealised tetrahedral OH refined as rotating group:
 O23A(H23D)
;
_olex2_submission_special_instructions 'No special instructions were received'

loop_
_space_group_symop_operation_xyz
'x, y, z'
'-x, -y, -z'

loop_
_atom_site_label
_atom_site_type_symbol
_atom_site_fract_x
_atom_site_fract_y
_atom_site_fract_z
_atom_site_U_iso_or_equiv
_atom_site_adp_type
_atom_site_occupancy
_atom_site_site_symmetry_order
_atom_site_calc_flag
_atom_site_refinement_flags_posn
_atom_site_refinement_flags_adp
_atom_site_refinement_flags_occupancy
_atom_site_disorder_assembly
_atom_site_disorder_group
Dy1 Dy 0.82521(3) 0.48462(2) 0.78456(2) 0.01803(10) Uani 1 1 d D . . . .
Dy2 Dy 0.55150(3) 0.99274(2) 0.77847(2) 0.01493(10) Uani 1 1 d D . . . .
O1 O 0.5344(3) 1.1196(3) 0.8485(3) 0.0218(8) Uani 1 1 d . . . . .
H1 H 0.5778 1.1003 0.9102 0.033 Uiso 1 1 calc DR U . . .
O2 O 0.8282(4) 0.2933(3) 0.8443(3) 0.0256(9) Uani 1 1 d . . . . .
H2 H 0.8545 0.2438 0.9133 0.038 Uiso 1 1 calc DR U . . .
O3 O 0.8962(4) 0.4038(3) 0.9574(3) 0.0296(9) Uani 1 1 d . . . . .
H3 H 0.8366 0.3979 1.0039 0.044 Uiso 1 1 calc DR U . . .
O4 O 0.9938(4) 0.5734(4) 0.7794(3) 0.0379(11) Uani 1 1 d . . . . .
O5 O 1.0295(4) 0.4243(4) 0.7611(3) 0.0383(11) Uani 1 1 d . . . . .
O6 O 1.1728(4) 0.5076(6) 0.7596(4) 0.0626(17) Uani 1 1 d . . . . .
O7 O 0.6270(3) 0.4867(3) 0.7376(3) 0.0273(9) Uani 1 1 d . . . . .
O8 O 0.6581(4) 0.4590(3) 0.8919(3) 0.0289(9) Uani 1 1 d . . . . .
O9 O 0.4831(4) 0.4631(5) 0.8377(4) 0.0528(14) Uani 1 1 d . . . . .
O10 O 0.7496(3) 1.0298(3) 0.7623(3) 0.0238(8) Uani 1 1 d . . . . .
O11 O 0.7124(4) 0.9161(3) 0.9139(3) 0.0286(9) Uani 1 1 d . . . . .
O12 O 0.8886(4) 0.9512(5) 0.8836(4) 0.0498(13) Uani 1 1 d . . . . .
O13 O 0.3967(4) 1.0056(4) 0.6591(3) 0.0284(9) Uani 1 1 d . . . . .
O14 O 0.3357(3) 1.0618(3) 0.7693(3) 0.0249(9) Uani 1 1 d . . . . .
O15 O 0.2090(4) 1.0508(4) 0.6684(3) 0.0402(11) Uani 1 1 d . . . . .
O16 O 0.4405(4) 0.8368(3) 0.8624(3) 0.0257(9) Uani 1 1 d . . . . .
O17 O 0.4811(4) 0.9085(3) 0.9572(3) 0.0307(10) Uani 1 1 d . . . . .
O18 O 0.3829(5) 0.7753(4) 1.0161(3) 0.0442(12) Uani 1 1 d . . . . .
N1 N 0.5162(4) 1.1914(3) 0.6531(3) 0.0158(9) Uani 1 1 d . . . . .
N2 N 0.5858(5) 1.1501(4) 0.5233(3) 0.0245(11) Uani 1 1 d . . . . .
N3 N 0.6136(4) 1.0430(3) 0.5991(3) 0.0193(10) Uani 1 1 d . . . . .
N4 N 0.6600(4) 0.8345(3) 0.7586(3) 0.0172(9) Uani 1 1 d . . . . .
N5 N 0.7431(4) 0.6723(3) 0.7612(3) 0.0194(10) Uani 1 1 d . . . . .
N6 N 0.8160(4) 0.6281(4) 0.6035(3) 0.0172(9) Uani 1 1 d . . . . .
N7 N 0.8539(4) 0.5989(4) 0.5287(3) 0.0195(10) Uani 1 1 d . . . . .
N8 N 0.8289(4) 0.4237(4) 0.6480(3) 0.0186(9) Uani 1 1 d . . . . .
N9 N 1.0691(5) 0.5025(5) 0.7666(4) 0.0378(14) Uani 1 1 d . . . . .
N10 N 0.5854(4) 0.4694(4) 0.8234(4) 0.0266(11) Uani 1 1 d . . . . .
N11 N 0.4325(4) 0.8378(4) 0.9472(3) 0.0256(11) Uani 1 1 d . . . . .
N12 N 0.7868(5) 0.9644(4) 0.8552(4) 0.0280(11) Uani 1 1 d . . . . .
N13 N 0.3103(4) 1.0399(4) 0.6981(3) 0.0243(10) Uani 1 1 d . . . . .
C1 C 0.4580(5) 1.2258(5) 0.7969(4) 0.0246(12) Uani 1 1 d . . . . .
H1A H 0.4819 1.2787 0.8178 0.030 Uiso 1 1 calc R U . . .
H1B H 0.3762 1.2189 0.8149 0.030 Uiso 1 1 calc R U . . .
C2 C 0.4663(5) 1.2667(4) 0.6840(4) 0.0190(11) Uani 1 1 d . . . . .
C3 C 0.4228(5) 1.3759(5) 0.6176(4) 0.0235(12) Uani 1 1 d . . . . .
H3A H 0.3896 1.4271 0.6420 0.028 Uiso 1 1 calc R U . . .
C4 C 0.4290(5) 1.4081(5) 0.5145(4) 0.0240(12) Uani 1 1 d . . . . .
H4 H 0.3966 1.4820 0.4667 0.029 Uiso 1 1 calc R U . . .
C5 C 0.4817(5) 1.3344(5) 0.4803(4) 0.0223(12) Uani 1 1 d . . . . .
H5 H 0.4874 1.3564 0.4094 0.027 Uiso 1 1 calc R U . . .
C6 C 0.5264(5) 1.2263(4) 0.5528(4) 0.0173(11) Uani 1 1 d . . . . .
C7 C 0.6164(8) 1.1795(5) 0.4192(4) 0.0419(19) Uani 1 1 d . . . . .
H7A H 0.6962 1.1413 0.4197 0.063 Uiso 1 1 calc R U . . .
H7B H 0.6124 1.2597 0.3818 0.063 Uiso 1 1 calc R U . . .
H7C H 0.5613 1.1575 0.3858 0.063 Uiso 1 1 calc R U . . .
C8 C 0.6657(5) 0.9648(4) 0.5779(4) 0.0197(11) Uani 1 1 d . . . . .
H8 H 0.6862 0.9794 0.5107 0.024 Uiso 1 1 calc R U . . .
C9 C 0.6908(5) 0.8552(4) 0.6613(4) 0.0170(11) Uani 1 1 d . . . . .
C10 C 0.6780(5) 0.6654(5) 0.9269(4) 0.0248(12) Uani 1 1 d . . . . .
H10A H 0.5988 0.6487 0.9375 0.037 Uiso 1 1 calc R U . . .
H10B H 0.6893 0.7125 0.9585 0.037 Uiso 1 1 calc R U . . .
H10C H 0.7358 0.5964 0.9580 0.037 Uiso 1 1 calc R U . . .
C11 C 0.6935(5) 0.7246(4) 0.8149(4) 0.0185(11) Uani 1 1 d . . . . .
C12 C 0.7418(5) 0.7563(4) 0.6632(4) 0.0197(11) Uani 1 1 d . . . . .
C13 C 0.7831(5) 0.7313(4) 0.5815(4) 0.0195(11) Uani 1 1 d . . . . .
H13 H 0.7860 0.7884 0.5143 0.023 Uiso 1 1 calc R U . . .
C14 C 0.8649(5) 0.6826(5) 0.4260(4) 0.0260(13) Uani 1 1 d . . . . .
H14A H 0.7867 0.7192 0.3919 0.039 Uiso 1 1 calc R U . . .
H14B H 0.9095 0.6477 0.3877 0.039 Uiso 1 1 calc R U . . .
H14C H 0.9060 0.7374 0.4291 0.039 Uiso 1 1 calc R U . . .
C15 C 0.8456(5) 0.4907(4) 0.5505(4) 0.0192(11) Uani 1 1 d . . . . .
C16 C 0.8503(5) 0.4562(5) 0.4751(4) 0.0265(13) Uani 1 1 d . . . . .
H16 H 0.8624 0.5052 0.4067 0.032 Uiso 1 1 calc R U . . .
C17 C 0.8373(5) 0.3502(5) 0.5010(5) 0.0295(13) Uani 1 1 d . . . . .
H17 H 0.8405 0.3249 0.4505 0.035 Uiso 1 1 calc R U . . .
C18 C 0.8194(5) 0.2797(5) 0.6015(5) 0.0292(13) Uani 1 1 d . . . . .
H18 H 0.8101 0.2060 0.6206 0.035 Uiso 1 1 calc R U . . .
C19 C 0.8156(5) 0.3190(5) 0.6724(4) 0.0223(12) Uani 1 1 d . . . . .
C20 C 0.7923(6) 0.2497(5) 0.7810(4) 0.0279(13) Uani 1 1 d . . . . .
H20A H 0.7075 0.2479 0.7862 0.033 Uiso 1 1 calc R U . . .
H20B H 0.8353 0.1729 0.8044 0.033 Uiso 1 1 calc R U . . .
C21 C 1.0139(6) 0.3617(7) 1.0053(5) 0.0480(19) Uani 1 1 d . . . . .
H21A H 1.0632 0.4170 0.9704 0.072 Uiso 1 1 calc R U . . .
H21B H 1.0465 0.2934 1.0009 0.072 Uiso 1 1 calc R U . . .
H21C H 1.0119 0.3460 1.0772 0.072 Uiso 1 1 calc R U . . .
N14 N 0.8535(7) 0.0979(7) 1.0240(6) 0.046(2) Uani 0.770(12) 1 d . . P A 1
C23B C 0.891(2) -0.1181(18) 1.1293(14) 0.051(5) Uani 0.770(12) 1 d . . P A 1
H23A H 0.9553 -0.1488 1.0999 0.077 Uiso 0.770(12) 1 calc R U P A 1
H23B H 0.8200 -0.1446 1.1239 0.077 Uiso 0.770(12) 1 calc R U P A 1
H23C H 0.9127 -0.1418 1.2013 0.077 Uiso 0.770(12) 1 calc R U P A 1
C24 C 0.8695(8) 0.0059(8) 1.0722(6) 0.034(2) Uani 0.770(12) 1 d . . P A 1
N15 N 0.9317(14) 0.1408(10) 0.4552(10) 0.149(5) Uani 1 1 d . U . . .
C25 C 1.0026(8) 0.1066(9) 0.3047(7) 0.073(3) Uani 1 1 d . . . . .
H25A H 0.9356 0.1272 0.2560 0.109 Uiso 1 1 calc R U . . .
H25B H 1.0360 0.0278 0.3299 0.109 Uiso 1 1 calc R U . . .
H25C H 1.0623 0.1507 0.2707 0.109 Uiso 1 1 calc R U . . .
C26 C 0.9649(11) 0.1270(8) 0.3878(9) 0.084(3) Uani 1 1 d . . . . .
O19 O 0.7716(5) 0.2896(4) 1.1017(4) 0.0558(15) Uani 1 1 d . . . . .
H19 H 0.7789 0.2211 1.1391 0.084 Uiso 1 1 calc R U . . .
C22 C 0.6989(11) 0.3471(9) 1.1468(8) 0.082(3) Uani 1 1 d . . . . .
H22A H 0.6410 0.4057 1.0950 0.124 Uiso 1 1 calc R U . . .
H22B H 0.7469 0.3800 1.1752 0.124 Uiso 1 1 calc R U . . .
H22C H 0.6584 0.2955 1.2015 0.124 Uiso 1 1 calc R U . . .
C27 C 0.978(3) -0.150(3) 1.070(2) 0.045(8) Uani 0.230(12) 1 d D U P A 2
H27A H 0.9313 -0.1798 1.0372 0.067 Uiso 0.230(12) 1 calc R U P A 2
H27B H 1.0437 -0.2079 1.1120 0.067 Uiso 0.230(12) 1 calc R U P A 2
H27C H 1.0079 -0.0872 1.0177 0.067 Uiso 0.230(12) 1 calc R U P A 2
O23A O 0.904(8) -0.114(7) 1.135(5) 0.10(2) Uani 0.230(12) 1 d D U P A 2
H23D H 0.8797 -0.0451 1.1028 0.155 Uiso 0.230(12) 1 calc R U P A 2

loop_
_atom_site_aniso_label
_atom_site_aniso_U_11
_atom_site_aniso_U_22
_atom_site_aniso_U_33
_atom_site_aniso_U_23
_atom_site_aniso_U_13
_atom_site_aniso_U_12
Dy1 0.02298(18) 0.01787(18) 0.01145(16) -0.00508(13) 0.00216(12) -0.00399(13)
Dy2 0.02521(18) 0.01505(17) 0.00429(15) -0.00317(12) 0.00347(11) -0.00694(12)
O1 0.041(2) 0.0173(19) 0.0067(16) -0.0046(15) -0.0005(15) -0.0060(16)
O2 0.041(2) 0.018(2) 0.0157(18) -0.0062(16) -0.0016(17) -0.0039(17)
O3 0.034(2) 0.037(2) 0.0121(18) -0.0058(17) -0.0029(16) -0.0053(19)
O4 0.037(3) 0.050(3) 0.036(2) -0.023(2) 0.009(2) -0.021(2)
O5 0.032(2) 0.058(3) 0.036(2) -0.031(2) 0.0070(19) -0.009(2)
O6 0.029(3) 0.130(6) 0.065(4) -0.068(4) 0.019(2) -0.039(3)
O7 0.029(2) 0.033(2) 0.0142(19) -0.0071(17) 0.0029(16) -0.0039(18)
O8 0.041(2) 0.029(2) 0.0170(19) -0.0082(17) 0.0065(18) -0.0126(19)
O9 0.029(3) 0.082(4) 0.055(3) -0.035(3) 0.012(2) -0.017(3)
O10 0.031(2) 0.021(2) 0.0192(19) -0.0064(16) 0.0017(16) -0.0114(17)
O11 0.042(2) 0.025(2) 0.0138(19) -0.0040(17) -0.0041(17) -0.0087(19)
O12 0.030(3) 0.064(3) 0.056(3) -0.031(3) -0.013(2) 0.000(2)
O13 0.035(2) 0.041(3) 0.0148(19) -0.0159(18) 0.0022(17) -0.0113(19)
O14 0.029(2) 0.028(2) 0.0187(19) -0.0118(17) 0.0069(16) -0.0077(17)
O15 0.029(2) 0.042(3) 0.040(3) -0.009(2) -0.011(2) -0.007(2)
O16 0.042(2) 0.026(2) 0.0134(18) -0.0106(16) 0.0081(17) -0.0136(18)
O17 0.052(3) 0.037(2) 0.0114(18) -0.0107(18) 0.0072(18) -0.030(2)
O18 0.067(3) 0.048(3) 0.026(2) -0.013(2) 0.024(2) -0.042(3)
N1 0.023(2) 0.014(2) 0.008(2) -0.0030(17) 0.0009(17) -0.0045(17)
N2 0.047(3) 0.015(2) 0.006(2) -0.0015(18) 0.008(2) -0.004(2)
N3 0.033(3) 0.012(2) 0.008(2) 0.0005(17) 0.0043(18) -0.0070(19)
N4 0.030(2) 0.013(2) 0.010(2) -0.0065(18) 0.0042(18) -0.0036(18)
N5 0.032(3) 0.012(2) 0.013(2) -0.0038(18) 0.0058(18) -0.0037(18)
N6 0.023(2) 0.021(2) 0.0084(19) -0.0076(18) 0.0062(17) -0.0034(18)
N7 0.029(2) 0.020(2) 0.012(2) -0.0088(19) 0.0071(18) -0.0083(19)
N8 0.022(2) 0.017(2) 0.017(2) -0.0076(19) 0.0039(18) -0.0029(18)
N9 0.038(3) 0.064(4) 0.026(3) -0.030(3) 0.010(2) -0.021(3)
N10 0.027(3) 0.027(3) 0.026(3) -0.010(2) 0.004(2) -0.010(2)
N11 0.036(3) 0.026(3) 0.014(2) -0.006(2) 0.007(2) -0.012(2)
N12 0.035(3) 0.025(3) 0.025(3) -0.013(2) -0.005(2) -0.001(2)
N13 0.030(3) 0.022(3) 0.018(2) -0.006(2) 0.001(2) -0.007(2)
C1 0.039(3) 0.022(3) 0.019(3) -0.014(2) 0.007(2) -0.008(3)
C2 0.024(3) 0.017(3) 0.014(3) -0.004(2) -0.001(2) -0.006(2)
C3 0.026(3) 0.019(3) 0.027(3) -0.010(2) 0.003(2) -0.007(2)
C4 0.024(3) 0.018(3) 0.020(3) 0.001(2) -0.002(2) -0.007(2)
C5 0.031(3) 0.022(3) 0.010(2) -0.003(2) -0.001(2) -0.008(2)
C6 0.027(3) 0.015(3) 0.006(2) 0.000(2) -0.001(2) -0.008(2)
C7 0.093(6) 0.013(3) 0.012(3) -0.001(2) 0.017(3) -0.005(3)
C8 0.030(3) 0.022(3) 0.007(2) -0.005(2) 0.007(2) -0.010(2)
C9 0.030(3) 0.016(3) 0.007(2) -0.005(2) 0.006(2) -0.011(2)
C10 0.038(3) 0.018(3) 0.013(3) -0.003(2) 0.001(2) -0.004(2)
C11 0.028(3) 0.017(3) 0.010(2) -0.005(2) 0.004(2) -0.007(2)
C12 0.028(3) 0.020(3) 0.010(2) -0.004(2) 0.006(2) -0.010(2)
C13 0.027(3) 0.018(3) 0.010(2) -0.004(2) 0.008(2) -0.006(2)
C14 0.035(3) 0.026(3) 0.014(3) -0.006(2) 0.013(2) -0.009(3)
C15 0.020(3) 0.016(3) 0.018(3) -0.006(2) 0.002(2) 0.000(2)
C16 0.032(3) 0.024(3) 0.020(3) -0.008(2) 0.004(2) -0.004(2)
C17 0.036(3) 0.035(4) 0.025(3) -0.020(3) 0.006(3) -0.010(3)
C18 0.036(3) 0.028(3) 0.031(3) -0.018(3) 0.005(3) -0.012(3)
C19 0.021(3) 0.027(3) 0.020(3) -0.012(2) 0.002(2) -0.006(2)
C20 0.039(3) 0.025(3) 0.020(3) -0.008(2) -0.001(2) -0.009(3)
C21 0.043(4) 0.063(5) 0.034(4) -0.024(4) -0.011(3) 0.005(4)
N14 0.047(5) 0.036(5) 0.032(4) 0.002(4) 0.002(3) -0.006(4)
C23B 0.042(7) 0.044(7) 0.036(6) 0.003(5) 0.019(5) 0.008(5)
C24 0.028(4) 0.036(5) 0.026(4) -0.003(4) 0.007(3) -0.005(4)
N15 0.233(13) 0.093(8) 0.112(8) -0.061(7) 0.034(9) 0.035(8)
C25 0.059(6) 0.105(8) 0.061(6) -0.043(6) 0.014(5) -0.019(5)
C26 0.104(9) 0.049(6) 0.090(8) -0.032(6) 0.013(7) 0.006(5)
O19 0.078(4) 0.046(3) 0.035(3) -0.005(2) -0.003(3) -0.031(3)
C22 0.127(9) 0.102(8) 0.063(6) -0.061(6) 0.051(6) -0.070(7)
C27 0.021(13) 0.056(19) 0.037(14) -0.009(13) -0.008(11) 0.007(12)
O23A 0.10(3) 0.11(3) 0.09(2) -0.047(18) 0.041(16) 0.002(15)

loop_
_atom_type_symbol
_atom_type_description
_atom_type_scat_dispersion_real
_atom_type_scat_dispersion_imag
_atom_type_scat_source
C C 0.0181 0.0091 'International Tables Vol C Tables 4.2.6.8 and 6.1.1.4'
H H 0.0000 0.0000 'International Tables Vol C Tables 4.2.6.8 and 6.1.1.4'
Dy Dy -9.8046 9.8477 'International Tables Vol C Tables 4.2.6.8 and 6.1.1.4'
N N 0.0311 0.0180 'International Tables Vol C Tables 4.2.6.8 and 6.1.1.4'
O O 0.0492 0.0322 'International Tables Vol C Tables 4.2.6.8 and 6.1.1.4'

loop_
_geom_angle_atom_site_label_1
_geom_angle_atom_site_label_2
_geom_angle_atom_site_label_3
_geom_angle
_geom_angle_site_symmetry_1
_geom_angle_site_symmetry_3
_geom_angle_publ_flag
O2 Dy1 O4 127.03(15) . . ?
O2 Dy1 O5 80.17(15) . . ?
O2 Dy1 O7 78.86(14) . . ?
O2 Dy1 O8 79.06(14) . . ?
O2 Dy1 N5 154.97(14) . . ?
O2 Dy1 N6 126.99(13) . . ?
O2 Dy1 N8 65.20(13) . . ?
O3 Dy1 O2 75.95(14) . . ?
O3 Dy1 O4 76.15(15) . . ?
O3 Dy1 O5 82.45(15) . . ?
O3 Dy1 O7 121.59(14) . . ?
O3 Dy1 O8 71.23(14) . . ?
O3 Dy1 N5 98.84(15) . . ?
O3 Dy1 N6 151.98(15) . . ?
O3 Dy1 N8 136.02(14) . . ?
O4 Dy1 N6 76.59(15) . . ?
O4 Dy1 N8 111.25(14) . . ?
O5 Dy1 O4 52.18(16) . . ?
O5 Dy1 O8 149.67(15) . . ?
O5 Dy1 N5 123.92(16) . . ?
O5 Dy1 N6 86.00(15) . . ?
O5 Dy1 N8 71.68(14) . . ?
O7 Dy1 O4 153.36(15) . . ?
O7 Dy1 O5 142.36(14) . . ?
O7 Dy1 O8 52.59(13) . . ?
O7 Dy1 N5 83.53(15) . . ?
O7 Dy1 N6 82.17(14) . . ?
O7 Dy1 N8 71.21(14) . . ?
O8 Dy1 O4 130.70(14) . . ?
O8 Dy1 N5 76.13(14) . . ?
O8 Dy1 N6 124.24(14) . . ?
O8 Dy1 N8 117.94(14) . . ?
N5 Dy1 O4 73.52(16) . . ?
N5 Dy1 N6 67.04(14) . . ?
N5 Dy1 N8 125.07(14) . . ?
N6 Dy1 N8 61.86(14) . . ?
O1 Dy2 O10 80.17(13) . . ?
O1 Dy2 O11 74.64(13) . . ?
O1 Dy2 O13 121.20(14) . . ?
O1 Dy2 O14 75.43(13) . . ?
O1 Dy2 O16 115.90(12) . . ?
O1 Dy2 O17 69.27(13) . . ?
O1 Dy2 N1 64.19(12) . . ?
O1 Dy2 N3 121.93(13) . . ?
O1 Dy2 N4 151.29(14) . . ?
O10 Dy2 O11 52.22(13) . . ?
O10 Dy2 O13 134.76(12) . . ?
O10 Dy2 O14 149.13(13) . . ?
O10 Dy2 O16 141.35(13) . . ?
O10 Dy2 O17 116.93(13) . . ?
O10 Dy2 N1 78.82(13) . . ?
O10 Dy2 N3 69.28(14) . . ?
O10 Dy2 N4 78.11(14) . . ?
O11 Dy2 O14 134.80(13) . . ?
O11 Dy2 O16 96.21(13) . . ?
O11 Dy2 O17 66.77(14) . . ?
O11 Dy2 N1 120.31(14) . . ?
O11 Dy2 N3 115.89(14) . . ?
O13 Dy2 O11 161.59(14) . . ?
O13 Dy2 O14 51.25(13) . . ?
O13 Dy2 O16 69.10(13) . . ?
O13 Dy2 O17 108.15(13) . . ?
O13 Dy2 N1 77.31(14) . . ?
O13 Dy2 N3 65.65(14) . . ?
O14 Dy2 O16 68.03(13) . . ?
O14 Dy2 O17 71.32(14) . . ?
O14 Dy2 N3 108.55(13) . . ?
O16 Dy2 O17 50.14(12) . . ?
O16 Dy2 N3 118.88(13) . . ?
N1 Dy2 O14 73.71(13) . . ?
N1 Dy2 O16 139.63(14) . . ?
N1 Dy2 O17 127.01(14) . . ?
N1 Dy2 N3 62.23(14) . . ?
N3 Dy2 O17 168.69(14) . . ?
N4 Dy2 O11 77.25(14) . . ?
N4 Dy2 O13 87.50(14) . . ?
N4 Dy2 O14 130.62(14) . . ?
N4 Dy2 O16 72.75(14) . . ?
N4 Dy2 O17 104.62(14) . . ?
N4 Dy2 N1 128.37(13) . . ?
N4 Dy2 N3 66.51(14) . . ?
Dy2 O1 H1 120.2 . . ?
C1 O1 Dy2 119.7(3) . . ?
C1 O1 H1 120.2 . . ?
Dy1 O2 H2 118.8 . . ?
C20 O2 Dy1 122.5(3) . . ?
C20 O2 H2 118.8 . . ?
Dy1 O3 H3 114.1 . . ?
C21 O3 Dy1 131.7(4) . . ?
C21 O3 H3 114.1 . . ?
N9 O4 Dy1 95.5(3) . . ?
N9 O5 Dy1 96.5(3) . . ?
N10 O7 Dy1 96.8(3) . . ?
N10 O8 Dy1 95.1(3) . . ?
N12 O10 Dy2 96.5(3) . . ?
N12 O11 Dy2 94.8(3) . . ?
N13 O13 Dy2 97.1(3) . . ?
N13 O14 Dy2 95.5(3) . . ?
N11 O16 Dy2 97.7(3) . . ?
N11 O17 Dy2 96.4(3) . . ?
C2 N1 Dy2 118.6(3) . . ?
C6 N1 Dy2 122.7(3) . . ?
C6 N1 C2 117.7(4) . . ?
N3 N2 C6 115.8(4) . . ?
N3 N2 C7 121.4(4) . . ?
C6 N2 C7 122.8(4) . . ?
N2 N3 Dy2 120.7(3) . . ?
C8 N3 Dy2 119.0(3) . . ?
C8 N3 N2 120.2(4) . . ?
C9 N4 Dy2 116.4(3) . . ?
C11 N4 Dy2 138.5(3) . . ?
C11 N4 C9 104.8(4) . . ?
C11 N5 Dy1 140.3(3) . . ?
C11 N5 C12 104.1(4) . . ?
C12 N5 Dy1 115.6(3) . . ?
N7 N6 Dy1 120.4(3) . . ?
C13 N6 Dy1 119.4(3) . . ?
C13 N6 N7 120.1(4) . . ?
N6 N7 C14 120.8(4) . . ?
N6 N7 C15 114.1(4) . . ?
C15 N7 C14 122.4(4) . . ?
C15 N8 Dy1 122.2(3) . . ?
C15 N8 C19 118.2(5) . . ?
C19 N8 Dy1 119.6(3) . . ?
O4 N9 O5 115.8(5) . . ?
O6 N9 O4 122.9(6) . . ?
O6 N9 O5 121.3(6) . . ?
O8 N10 O7 115.5(4) . . ?
O9 N10 O7 121.6(5) . . ?
O9 N10 O8 122.8(5) . . ?
O16 N11 O17 115.8(4) . . ?
O18 N11 O16 122.8(5) . . ?
O18 N11 O17 121.4(5) . . ?
O11 N12 O10 116.3(5) . . ?
O12 N12 O10 120.7(5) . . ?
O12 N12 O11 123.0(5) . . ?
O14 N13 O13 115.9(4) . . ?
O15 N13 O13 121.7(5) . . ?
O15 N13 O14 122.4(5) . . ?
O1 C1 H1A 110.1 . . ?
O1 C1 H1B 110.1 . . ?
O1 C1 C2 108.2(4) . . ?
H1A C1 H1B 108.4 . . ?
C2 C1 H1A 110.1 . . ?
C2 C1 H1B 110.1 . . ?
N1 C2 C1 116.6(4) . . ?
N1 C2 C3 123.3(5) . . ?
C3 C2 C1 120.1(5) . . ?
C2 C3 H3A 121.2 . . ?
C2 C3 C4 117.7(5) . . ?
C4 C3 H3A 121.2 . . ?
C3 C4 H4 119.7 . . ?
C5 C4 C3 120.6(5) . . ?
C5 C4 H4 119.7 . . ?
C4 C5 H5 121.0 . . ?
C4 C5 C6 118.0(5) . . ?
C6 C5 H5 121.0 . . ?
N1 C6 N2 116.8(4) . . ?
N1 C6 C5 122.5(5) . . ?
N2 C6 C5 120.6(4) . . ?
N2 C7 H7A 109.5 . . ?
N2 C7 H7B 109.5 . . ?
N2 C7 H7C 109.5 . . ?
H7A C7 H7B 109.5 . . ?
H7A C7 H7C 109.5 . . ?
H7B C7 H7C 109.5 . . ?
N3 C8 H8 121.7 . . ?
N3 C8 C9 116.6(4) . . ?
C9 C8 H8 121.7 . . ?
N4 C9 C8 121.3(5) . . ?
C12 C9 N4 108.2(4) . . ?
C12 C9 C8 130.4(5) . . ?
H10A C10 H10B 109.5 . . ?
H10A C10 H10C 109.5 . . ?
H10B C10 H10C 109.5 . . ?
C11 C10 H10A 109.5 . . ?
C11 C10 H10B 109.5 . . ?
C11 C10 H10C 109.5 . . ?
N4 C11 N5 113.8(4) . . ?
N4 C11 C10 123.2(5) . . ?
N5 C11 C10 123.0(5) . . ?
N5 C12 C13 120.4(5) . . ?
C9 C12 N5 109.0(4) . . ?
C9 C12 C13 130.5(5) . . ?
N6 C13 C12 117.3(5) . . ?
N6 C13 H13 121.4 . . ?
C12 C13 H13 121.4 . . ?
N7 C14 H14A 109.5 . . ?
N7 C14 H14B 109.5 . . ?
N7 C14 H14C 109.5 . . ?
H14A C14 H14B 109.5 . . ?
H14A C14 H14C 109.5 . . ?
H14B C14 H14C 109.5 . . ?
N8 C15 N7 115.9(5) . . ?
N8 C15 C16 122.2(5) . . ?
C16 C15 N7 121.8(5) . . ?
C15 C16 H16 120.6 . . ?
C17 C16 C15 118.8(5) . . ?
C17 C16 H16 120.6 . . ?
C16 C17 H17 120.1 . . ?
C16 C17 C18 119.8(5) . . ?
C18 C17 H17 120.1 . . ?
C17 C18 H18 120.8 . . ?
C19 C18 C17 118.5(6) . . ?
C19 C18 H18 120.8 . . ?
N8 C19 C18 122.5(5) . . ?
N8 C19 C20 115.9(5) . . ?
C18 C19 C20 121.6(5) . . ?
O2 C20 C19 110.5(5) . . ?
O2 C20 H20A 109.5 . . ?
O2 C20 H20B 109.5 . . ?
C19 C20 H20A 109.5 . . ?
C19 C20 H20B 109.5 . . ?
H20A C20 H20B 108.1 . . ?
O3 C21 H21A 109.5 . . ?
O3 C21 H21B 109.5 . . ?
O3 C21 H21C 109.5 . . ?
H21A C21 H21B 109.5 . . ?
H21A C21 H21C 109.5 . . ?
H21B C21 H21C 109.5 . . ?
H23A C23B H23B 109.5 . . ?
H23A C23B H23C 109.5 . . ?
H23B C23B H23C 109.5 . . ?
C24 C23B H23A 109.5 . . ?
C24 C23B H23B 109.5 . . ?
C24 C23B H23C 109.5 . . ?
N14 C24 C23B 175.6(12) . . ?
H25A C25 H25B 109.5 . . ?
H25A C25 H25C 109.5 . . ?
H25B C25 H25C 109.5 . . ?
C26 C25 H25A 109.5 . . ?
C26 C25 H25B 109.5 . . ?
C26 C25 H25C 109.5 . . ?
N15 C26 C25 177.4(15) . . ?
C22 O19 H19 109.5 . . ?
O19 C22 H22A 109.5 . . ?
O19 C22 H22B 109.5 . . ?
O19 C22 H22C 109.5 . . ?
H22A C22 H22B 109.5 . . ?
H22A C22 H22C 109.5 . . ?
H22B C22 H22C 109.5 . . ?
H27A C27 H27B 109.5 . . ?
H27A C27 H27C 109.5 . . ?
H27B C27 H27C 109.5 . . ?
O23A C27 H27A 109.5 . . ?
O23A C27 H27B 109.5 . . ?
O23A C27 H27C 109.5 . . ?
C27 O23A H23D 109.5 . . ?

loop_
_geom_bond_atom_site_label_1
_geom_bond_atom_site_label_2
_geom_bond_distance
_geom_bond_site_symmetry_2
_geom_bond_publ_flag
Dy1 O2 2.368(4) . ?
Dy1 O3 2.365(4) . ?
Dy1 O4 2.469(4) . ?
Dy1 O5 2.442(4) . ?
Dy1 O7 2.409(4) . ?
Dy1 O8 2.449(4) . ?
Dy1 N5 2.461(4) . ?
Dy1 N6 2.489(4) . ?
Dy1 N8 2.500(4) . ?
Dy2 O1 2.378(4) . ?
Dy2 O10 2.428(4) . ?
Dy2 O11 2.477(4) . ?
Dy2 O13 2.466(4) . ?
Dy2 O14 2.502(4) . ?
Dy2 O16 2.515(4) . ?
Dy2 O17 2.533(4) . ?
Dy2 N1 2.479(4) . ?
Dy2 N3 2.531(4) . ?
Dy2 N4 2.453(4) . ?
O1 H1 0.9500 . ?
O1 C1 1.440(7) . ?
O2 H2 0.9500 . ?
O2 C20 1.418(7) . ?
O3 H3 0.9500 . ?
O3 C21 1.447(8) . ?
O4 N9 1.269(7) . ?
O5 N9 1.280(7) . ?
O6 N9 1.219(7) . ?
O7 N10 1.275(6) . ?
O8 N10 1.270(6) . ?
O9 N10 1.213(7) . ?
O10 N12 1.282(6) . ?
O11 N12 1.260(7) . ?
O12 N12 1.217(7) . ?
O13 N13 1.270(6) . ?
O14 N13 1.266(6) . ?
O15 N13 1.223(6) . ?
O16 N11 1.254(6) . ?
O17 N11 1.271(6) . ?
O18 N11 1.209(6) . ?
N1 C2 1.350(7) . ?
N1 C6 1.340(6) . ?
N2 N3 1.373(6) . ?
N2 C6 1.381(7) . ?
N2 C7 1.450(7) . ?
N3 C8 1.300(7) . ?
N4 C9 1.379(6) . ?
N4 C11 1.344(7) . ?
N5 C11 1.351(7) . ?
N5 C12 1.380(6) . ?
N6 N7 1.372(6) . ?
N6 C13 1.294(7) . ?
N7 C14 1.449(7) . ?
N7 C15 1.398(7) . ?
N8 C15 1.342(7) . ?
N8 C19 1.359(7) . ?
C1 H1A 0.9900 . ?
C1 H1B 0.9900 . ?
C1 C2 1.500(7) . ?
C2 C3 1.378(8) . ?
C3 H3A 0.9500 . ?
C3 C4 1.378(8) . ?
C4 H4 0.9500 . ?
C4 C5 1.375(8) . ?
C5 H5 0.9500 . ?
C5 C6 1.394(7) . ?
C7 H7A 0.9800 . ?
C7 H7B 0.9800 . ?
C7 H7C 0.9800 . ?
C8 H8 0.9500 . ?
C8 C9 1.434(7) . ?
C9 C12 1.376(8) . ?
C10 H10A 0.9800 . ?
C10 H10B 0.9800 . ?
C10 H10C 0.9800 . ?
C10 C11 1.496(7) . ?
C12 C13 1.443(7) . ?
C13 H13 0.9500 . ?
C14 H14A 0.9800 . ?
C14 H14B 0.9800 . ?
C14 H14C 0.9800 . ?
C15 C16 1.387(8) . ?
C16 H16 0.9500 . ?
C16 C17 1.370(9) . ?
C17 H17 0.9500 . ?
C17 C18 1.391(9) . ?
C18 H18 0.9500 . ?
C18 C19 1.371(8) . ?
C19 C20 1.495(8) . ?
C20 H20A 0.9900 . ?
C20 H20B 0.9900 . ?
C21 H21A 0.9800 . ?
C21 H21B 0.9800 . ?
C21 H21C 0.9800 . ?
N14 C24 1.120(11) . ?
C23B H23A 0.9800 . ?
C23B H23B 0.9800 . ?
C23B H23C 0.9800 . ?
C23B C24 1.50(2) . ?
N15 C26 1.138(14) . ?
C25 H25A 0.9800 . ?
C25 H25B 0.9800 . ?
C25 H25C 0.9800 . ?
C25 C26 1.417(14) . ?
O19 H19 0.8400 . ?
O19 C22 1.414(11) . ?
C22 H22A 0.9800 . ?
C22 H22B 0.9800 . ?
C22 H22C 0.9800 . ?
C27 H27A 0.9800 . ?
C27 H27B 0.9800 . ?
C27 H27C 0.9800 . ?
C27 O23A 1.46(2) . ?
O23A H23D 0.8400 . ?

loop_
_geom_torsion_atom_site_label_1
_geom_torsion_atom_site_label_2
_geom_torsion_atom_site_label_3
_geom_torsion_atom_site_label_4
_geom_torsion
_geom_torsion_site_symmetry_1
_geom_torsion_site_symmetry_2
_geom_torsion_site_symmetry_3
_geom_torsion_site_symmetry_4
_geom_torsion_publ_flag
Dy1 O2 C20 C19 30.3(6) . . . . ?
Dy1 O4 N9 O5 0.7(5) . . . . ?
Dy1 O4 N9 O6 -179.4(5) . . . . ?
Dy1 O5 N9 O4 -0.7(5) . . . . ?
Dy1 O5 N9 O6 179.4(5) . . . . ?
Dy1 O7 N10 O8 -0.1(5) . . . . ?
Dy1 O7 N10 O9 -179.8(5) . . . . ?
Dy1 O8 N10 O7 0.1(5) . . . . ?
Dy1 O8 N10 O9 179.8(5) . . . . ?
Dy1 N5 C11 N4 -177.8(4) . . . . ?
Dy1 N5 C11 C10 2.6(9) . . . . ?
Dy1 N5 C12 C9 178.3(3) . . . . ?
Dy1 N5 C12 C13 2.0(7) . . . . ?
Dy1 N6 N7 C14 -171.0(4) . . . . ?
Dy1 N6 N7 C15 27.4(6) . . . . ?
Dy1 N6 C13 C12 -6.2(6) . . . . ?
Dy1 N8 C15 N7 -3.6(6) . . . . ?
Dy1 N8 C15 C16 178.5(4) . . . . ?
Dy1 N8 C19 C18 -178.5(4) . . . . ?
Dy1 N8 C19 C20 3.5(6) . . . . ?
Dy2 O1 C1 C2 -37.9(6) . . . . ?
Dy2 O10 N12 O11 -3.4(5) . . . . ?
Dy2 O10 N12 O12 176.8(5) . . . . ?
Dy2 O11 N12 O10 3.3(5) . . . . ?
Dy2 O11 N12 O12 -176.9(5) . . . . ?
Dy2 O13 N13 O14 5.9(5) . . . . ?
Dy2 O13 N13 O15 -174.1(4) . . . . ?
Dy2 O14 N13 O13 -5.8(5) . . . . ?
Dy2 O14 N13 O15 174.2(4) . . . . ?
Dy2 O16 N11 O17 -1.4(5) . . . . ?
Dy2 O16 N11 O18 179.3(5) . . . . ?
Dy2 O17 N11 O16 1.4(5) . . . . ?
Dy2 O17 N11 O18 -179.3(5) . . . . ?
Dy2 N1 C2 C1 11.8(6) . . . . ?
Dy2 N1 C2 C3 -167.4(4) . . . . ?
Dy2 N1 C6 N2 -16.0(6) . . . . ?
Dy2 N1 C6 C5 165.0(4) . . . . ?
Dy2 N3 C8 C9 -3.9(7) . . . . ?
Dy2 N4 C9 C8 3.2(7) . . . . ?
Dy2 N4 C9 C12 -175.1(3) . . . . ?
Dy2 N4 C11 N5 173.0(4) . . . . ?
Dy2 N4 C11 C10 -7.4(9) . . . . ?
O1 C1 C2 N1 15.1(7) . . . . ?
O1 C1 C2 C3 -165.7(5) . . . . ?
N1 C2 C3 C4 1.3(8) . . . . ?
N2 N3 C8 C9 -179.5(5) . . . . ?
N3 N2 C6 N1 8.6(7) . . . . ?
N3 N2 C6 C5 -172.4(5) . . . . ?
N3 C8 C9 N4 0.5(8) . . . . ?
N3 C8 C9 C12 178.4(6) . . . . ?
N4 C9 C12 N5 0.4(6) . . . . ?
N4 C9 C12 C13 176.1(6) . . . . ?
N5 C12 C13 N6 2.8(8) . . . . ?
N6 N7 C15 N8 -15.0(7) . . . . ?
N6 N7 C15 C16 163.0(5) . . . . ?
N7 N6 C13 C12 178.7(5) . . . . ?
N7 C15 C16 C17 -177.6(5) . . . . ?
N8 C15 C16 C17 0.1(9) . . . . ?
N8 C19 C20 O2 -20.2(7) . . . . ?
C1 C2 C3 C4 -177.8(5) . . . . ?
C2 N1 C6 N2 175.2(5) . . . . ?
C2 N1 C6 C5 -3.8(8) . . . . ?
C2 C3 C4 C5 -2.8(8) . . . . ?
C3 C4 C5 C6 1.0(8) . . . . ?
C4 C5 C6 N1 2.4(8) . . . . ?
C4 C5 C6 N2 -176.6(5) . . . . ?
C6 N1 C2 C1 -178.9(5) . . . . ?
C6 N1 C2 C3 1.9(8) . . . . ?
C6 N2 N3 Dy2 2.0(6) . . . . ?
C6 N2 N3 C8 177.5(5) . . . . ?
C7 N2 N3 Dy2 -177.4(5) . . . . ?
C7 N2 N3 C8 -1.9(9) . . . . ?
C7 N2 C6 N1 -172.0(6) . . . . ?
C7 N2 C6 C5 7.0(9) . . . . ?
C8 C9 C12 N5 -177.7(5) . . . . ?
C8 C9 C12 C13 -1.9(10) . . . . ?
C9 N4 C11 N5 -0.4(6) . . . . ?
C9 N4 C11 C10 179.2(5) . . . . ?
C9 C12 C13 N6 -172.6(6) . . . . ?
C11 N4 C9 C8 178.3(5) . . . . ?
C11 N4 C9 C12 0.0(6) . . . . ?
C11 N5 C12 C9 -0.6(6) . . . . ?
C11 N5 C12 C13 -176.8(5) . . . . ?
C12 N5 C11 N4 0.6(6) . . . . ?
C12 N5 C11 C10 -179.0(5) . . . . ?
C13 N6 N7 C14 4.0(7) . . . . ?
C13 N6 N7 C15 -157.6(5) . . . . ?
C14 N7 C15 N8 -176.3(5) . . . . ?
C14 N7 C15 C16 1.7(8) . . . . ?
C15 N8 C19 C18 0.5(8) . . . . ?
C15 N8 C19 C20 -177.5(5) . . . . ?
C15 C16 C17 C18 0.2(9) . . . . ?
C16 C17 C18 C19 -0.1(9) . . . . ?
C17 C18 C19 N8 -0.2(9) . . . . ?
C17 C18 C19 C20 177.7(6) . . . . ?
C18 C19 C20 O2 161.8(5) . . . . ?
C19 N8 C15 N7 177.5(5) . . . . ?
C19 N8 C15 C16 -0.4(8) . . . . ?
